data_9004700
loop_
_publ_author_name
'Karanovic, L.'
'Poleti, D.'
'Makovicky, E.'
'Balic-Zunic T'
'Makovicky, M.'

_publ_section_title
;
 The crystal structure of synthetic kutinaite, Cu14Ag6As7
;
_journal_name_full 'The Canadian Mineralogist'
_journal_page_first 1437
_journal_page_last 1449
_journal_paper_doi 10.2113/gscanmin.40.5.1437
_journal_volume 40
_journal_year 2002
_chemical_formula_sum 'Ag6 As7 Cu14.08'
_chemical_name_mineral Kutinaite
_space_group_IT_number 221
_symmetry_space_group_name_Hall '-P 4 2 3'
_symmetry_space_group_name_H-M 'P m -3 m'
_cell_angle_alpha 90
_cell_angle_beta 90
_cell_angle_gamma 90
_cell_length_a 11.78079
_cell_length_b 11.78079
_cell_length_c 11.78079
_cell_formula_units_Z 4
_cell_volume 1635.021
_database_code_amcsd 0005793
_exptl_crystal_density_diffrn 8.395
_cod_database_code 9004700

loop_
_space_group_symop_operation_xyz
x,y,z
z,-x,y
-y,z,-x
x,-y,z
-z,x,-y
y,-z,x
-x,y,-z
x,-z,-y
-z,y,x
y,-x,-z
-x,z,y
z,-y,-x
-y,x,z
x,z,y
-z,-y,-x
y,x,z
-x,-z,-y
z,y,x
-y,-x,-z
z,x,-y
-y,-z,x
x,y,-z
-z,-x,y
y,z,-x
-x,-y,z
-z,x,y
y,-z,-x
-x,y,z
z,-x,-y
-y,z,x
x,-y,-z
-x,z,-y
z,-y,x
-y,x,-z
x,-z,y
-z,y,-x
y,-x,z
-x,-z,y
z,y,-x
-y,-x,z
x,z,-y
-z,-y,x
y,x,-z
-z,-x,-y
y,z,x
-x,-y,-z
z,x,y
-y,-z,-x

loop_
_atom_site_label
_atom_site_fract_x
_atom_site_fract_y
_atom_site_fract_z
_atom_site_occupancy
_atom_site_U_iso_or_equiv
Ag1 0.32300 0.50000 0.00000 1.00000 0.03166
Ag2 0.17800 0.00000 0.00000 1.00000 0.02280
Ag3 0.18700 0.50000 0.50000 1.00000 0.03293
As1 0.50000 0.25000 0.25000 1.00000 0.02406
As2 0.00000 0.24800 0.24800 1.00000 0.02533
As3 0.50000 0.00000 0.00000 1.00000 0.01267
As4 0.50000 0.50000 0.50000 1.00000 0.03800
Cu1 0.33100 0.33100 0.16550 0.84000 0.02913
Cu2 0.12300 0.12300 0.38300 1.00000 0.02406
Cu3 0.38200 0.38200 0.38200 1.00000 0.03800
Cu4 0.16700 0.16700 0.16700 0.52000 0.02913

loop_
_cod_related_entry_id
_cod_related_entry_database
_cod_related_entry_code
1 AMCSD 0005793
